data_7134790
loop_
_publ_author_name
'Griffiths, Kieran'
'Cook, Chris'
'Seymour, Valerie R.'
'Bragg, Ryan J.'
'Halcovitch, Nathan R.'
'Griffin, John M.'

_publ_section_title
;
 Chemical lithiation reveals the structures of conjugated tetralithium
 dicarboxylates.
;
_journal_issue 64
_journal_name_full 'Chemical communications (Cambridge, England)'
_journal_page_first 11991
_journal_page_last 11994
_journal_paper_doi 10.1039/d5cc03043a
_journal_volume 61
_journal_year 2025
_chemical_formula_moiety 'C6 H3 Li2 O2'
_chemical_formula_sum 'C6 H3 Li2 O2'
_chemical_formula_weight 120.96
_chemical_properties_physical Air-sensitive,Moisture-sensitive
_space_group_crystal_system monoclinic
_space_group_IT_number 14
_space_group_name_Hall '-P 2ybc'
_space_group_name_H-M_alt 'P 1 21/c 1'
_atom_sites_solution_hydrogens difmap
_audit_creation_date 2025-05-13
_audit_creation_method
;
Olex2 1.5
(compiled 2022.04.07 svn.rca3783a0 for OlexSys, GUI svn.r6498)
;
_audit_update_record
;
2025-05-13 deposited with the CCDC.	2025-06-30 downloaded from the CCDC.
;
_cell_angle_alpha 90
_cell_angle_beta 105.758(7)
_cell_angle_gamma 90
_cell_formula_units_Z 4
_cell_length_a 9.7425(5)
_cell_length_b 5.9515(3)
_cell_length_c 8.3569(6)
_cell_measurement_reflns_used 3220
_cell_measurement_temperature 102(3)
_cell_measurement_theta_max 74.1130
_cell_measurement_theta_min 4.6970
_cell_volume 466.34(5)
_computing_cell_refinement 'CrysAlisPro 1.171.42.102a (Rigaku OD, 2023)'
_computing_data_collection 'CrysAlisPro 1.171.42.102a (Rigaku OD, 2023)'
_computing_data_reduction 'CrysAlisPro 1.171.42.102a (Rigaku OD, 2023)'
_computing_molecular_graphics 'Olex2 1.5 (Dolomanov et al., 2009)'
_computing_publication_material 'Olex2 1.5 (Dolomanov et al., 2009)'
_computing_structure_refinement 'SHELXL 2018/3 (Sheldrick, 2015)'
_computing_structure_solution 'SHELXT  (Sheldrick, 2015)'
_diffrn_ambient_temperature 102.15
_diffrn_detector_area_resol_mean 5.2282
_diffrn_detector_type AtlasS2
_diffrn_measured_fraction_theta_full 0.995
_diffrn_measured_fraction_theta_max 0.985
_diffrn_measurement_details
;
List of Runs (angles in degrees, time in seconds):

  # Type    Start    End  Width  t~exp~   \w     \q     \k     \f   Frames
#--------------------------------------------------------------------------
  1  \w   -120.00   1.00   1.00    5.00    --  -39.93 -19.00-120.00  121
  2  \w      6.00  80.00   1.00    5.00    --   39.93 -99.00 120.00   74
  3  \w    -21.00  73.00   1.00    5.00    --   39.93 -77.00 -90.00   94
  4  \w    104.00 178.00   1.00   20.00    --  107.34 111.00   0.00   74
  5  \w    104.00 178.00   1.00   20.00    --  107.34 111.00-180.00   74
  6  \w     79.00 178.00   1.00   20.00    --  107.34  30.00  30.00   99
  7  \w     25.00 106.00   1.00   20.00    --  107.34 -94.00-150.00   81
  8  \w     35.00 136.00   1.00   20.00    --  107.34 -61.00  30.00  101
  9  \w     34.00 109.00   1.00   20.00    --  107.34-111.00   0.00   75
 10  \w    104.00 178.00   1.00   20.00    --  107.34 111.00 -60.00   74
 11  \w     81.00 178.00   1.00   20.00    --  107.34  45.00-180.00   97
 12  \w   -114.00 -58.00   1.00    5.00    --  -39.93-153.00-136.00   56
 13  \w   -112.00 -12.00   1.00    5.00    --  -39.93 -57.00 150.00  100
 14  \w   -112.00 -12.00   1.00    5.00    --  -39.93 -57.00  30.00  100
 15  \w     78.00 178.00   1.00   20.00    --  107.34  61.00 120.00  100
 16  \w     79.00 178.00   1.00   20.00    --  107.34  30.00 -90.00   99
 17  \w     81.00 178.00   1.00   20.00    --  107.34  45.00 -30.00   97
 18  \w     78.00 178.00   1.00   20.00    --  107.34  61.00-150.00  100
 19  \w    104.00 178.00   1.00   20.00    --  107.34 111.00  30.00   74
 20  \w     81.00 178.00   1.00   20.00    --  107.34  45.00  90.00   97
 21  \w   -112.00 -12.00   1.00    5.00    --  -39.93 -57.00-120.00  100
 22  \w   -112.00 -12.00   1.00    5.00    --  -39.93 -57.00  90.00  100
 23  \w     12.00 112.00   1.00    5.00    --   39.93  57.00  30.00  100
 24  \w     78.00 178.00   1.00   20.00    --  107.34  61.00  30.00  100
 25  \w     25.00 106.00   1.00   20.00    --  107.34 -94.00  30.00   81
;
_diffrn_measurement_device 'four-circle diffractometer'
_diffrn_measurement_device_type 'SuperNova, Dual, Cu at home/near, AtlasS2'
_diffrn_measurement_method '\w scans'
_diffrn_radiation_type CuK\a
_diffrn_radiation_wavelength 1.54184
_diffrn_reflns_av_R_equivalents 0.0402
_diffrn_reflns_av_unetI/netI 0.0200
_diffrn_reflns_Laue_measured_fraction_full 0.995
_diffrn_reflns_Laue_measured_fraction_max 0.985
_diffrn_reflns_limit_h_max 12
_diffrn_reflns_limit_h_min -12
_diffrn_reflns_limit_k_max 7
_diffrn_reflns_limit_k_min -7
_diffrn_reflns_limit_l_max 10
_diffrn_reflns_limit_l_min -8
_diffrn_reflns_number 5116
_diffrn_reflns_point_group_measured_fraction_full 0.995
_diffrn_reflns_point_group_measured_fraction_max 0.985
_diffrn_reflns_theta_full 67.684
_diffrn_reflns_theta_max 73.597
_diffrn_reflns_theta_min 4.716
_exptl_absorpt_coefficient_mu 0.996
_exptl_absorpt_correction_T_max 1.00000
_exptl_absorpt_correction_T_min 0.69107
_exptl_absorpt_correction_type multi-scan
_exptl_absorpt_process_details
;
CrysAlisPro 1.171.42.102a (Rigaku Oxford Diffraction, 2023)
Empirical absorption correction using spherical harmonics,
implemented in SCALE3 ABSPACK scaling algorithm.
;
_exptl_crystal_colour black
_exptl_crystal_colour_primary black
_exptl_crystal_density_diffrn 1.723
_exptl_crystal_description block
_exptl_crystal_F_000 244
_exptl_crystal_size_max 0.11
_exptl_crystal_size_mid 0.07
_exptl_crystal_size_min 0.03
_refine_diff_density_max 0.366
_refine_diff_density_min -0.246
_refine_diff_density_rms 0.072
_refine_ls_extinction_method none
_refine_ls_goodness_of_fit_ref 1.078
_refine_ls_hydrogen_treatment refall
_refine_ls_matrix_type full
_refine_ls_number_parameters 103
_refine_ls_number_reflns 931
_refine_ls_number_restraints 0
_refine_ls_restrained_S_all 1.078
_refine_ls_R_factor_all 0.0552
_refine_ls_R_factor_gt 0.0490
_refine_ls_shift/su_max 0.000
_refine_ls_shift/su_mean 0.000
_refine_ls_structure_factor_coef Fsqd
_refine_ls_weighting_details 'w=1/[\s^2^(Fo^2^)+(0.0996P)^2^+0.2325P] where P=(Fo^2^+2Fc^2^)/3'
_refine_ls_weighting_scheme calc
_refine_ls_wR_factor_gt 0.1403
_refine_ls_wR_factor_ref 0.1481
_reflns_Friedel_coverage 0.000
_reflns_number_gt 809
_reflns_number_total 931
_reflns_threshold_expression 'I > 2\s(I)'
_cod_data_source_file d5cc03043a2.cif
_cod_data_source_block jg208_auto
_cod_depositor_comments 'Adding full bibliography for 7134789--7134792.cif.'
_cod_database_code 7134790
_shelx_shelxl_version_number 2018/3
_shelx_space_group_comment
;
The symmetry employed for this shelxl refinement is uniquely defined
by the following loop, which should always be used as a source of
symmetry information in preference to the above space-group names.
They are only intended as comments.
;
_shelx_estimated_absorpt_t_max 0.971
_shelx_estimated_absorpt_t_min 0.898
_olex2_refinement_description
;
;
_olex2_exptl_crystal_mounting_method 'mounted on a Mitegen loop'
_olex2_submission_special_instructions 'No special instructions were received'
_oxdiff_exptl_absorpt_empirical_details
;
Empirical correction (ABSPACK) includes:
- Absorption correction using spherical harmonics
- Frame scaling
;

loop_
_space_group_symop_operation_xyz
'x, y, z'
'-x, y+1/2, -z+1/2'
'-x, -y, -z'
'x, -y-1/2, z-1/2'

loop_
_atom_site_label
_atom_site_type_symbol
_atom_site_fract_x
_atom_site_fract_y
_atom_site_fract_z
_atom_site_U_iso_or_equiv
_atom_site_adp_type
_atom_site_occupancy
_atom_site_site_symmetry_order
_atom_site_calc_flag
_atom_site_refinement_flags_posn
_atom_site_refinement_flags_adp
_atom_site_refinement_flags_occupancy
_atom_site_disorder_assembly
_atom_site_disorder_group
O1 O 0.41346(13) 0.5129(3) 0.26854(17) 0.0228(4) Uani 1 1 d . . . . .
O2 O 0.41857(14) 0.8105(2) 0.43529(17) 0.0228(4) Uani 1 1 d . . . . .
C1 C 0.35691(19) 0.6174(4) 0.3754(2) 0.0212(5) Uani 1 1 d . . . . .
C2 C 0.23827(19) 0.5348(3) 0.4204(2) 0.0215(5) Uani 1 1 d . . . . .
C3 C 0.1602(2) 0.6724(3) 0.5093(2) 0.0217(5) Uani 1 1 d . . . . .
H3 H 0.196(3) 0.827(4) 0.548(3) 0.019(6) Uiso 1 1 d . . . . .
C4 C 0.03085(19) 0.6077(3) 0.5302(2) 0.0208(5) Uani 1 1 d . . . . .
C5 C 0.1764(2) 0.3180(4) 0.3637(2) 0.0222(5) Uani 1 1 d . . . . .
H5 H 0.224(3) 0.215(4) 0.299(3) 0.028(6) Uiso 1 1 d . . . . .
C6 C 0.0513(2) 0.2482(3) 0.3895(2) 0.0217(5) Uani 1 1 d . . . . .
H6 H 0.013(2) 0.100(4) 0.348(3) 0.020(5) Uiso 1 1 d . . . . .
Li1 Li 0.3845(4) 0.4114(7) 0.0422(4) 0.0278(8) Uani 1 1 d . . . . .
Li2 Li 0.5691(4) 0.3169(6) 0.3316(4) 0.0264(8) Uani 1 1 d . . . . .

loop_
_atom_site_aniso_label
_atom_site_aniso_U_11
_atom_site_aniso_U_22
_atom_site_aniso_U_33
_atom_site_aniso_U_23
_atom_site_aniso_U_13
_atom_site_aniso_U_12
O1 0.0183(7) 0.0324(8) 0.0221(8) -0.0016(6) 0.0131(5) 0.0009(5)
O2 0.0173(7) 0.0299(8) 0.0254(8) -0.0017(6) 0.0129(6) -0.0018(5)
C1 0.0166(9) 0.0302(10) 0.0194(10) 0.0007(8) 0.0096(7) 0.0021(7)
C2 0.0166(9) 0.0301(10) 0.0209(10) 0.0009(8) 0.0105(7) 0.0006(7)
C3 0.0186(9) 0.0292(10) 0.0203(10) -0.0001(7) 0.0103(7) -0.0002(7)
C4 0.0181(9) 0.0281(10) 0.0189(10) 0.0013(8) 0.0098(7) 0.0008(8)
C5 0.0185(9) 0.0300(11) 0.0214(10) 0.0003(8) 0.0107(7) 0.0022(7)
C6 0.0190(9) 0.0287(10) 0.0197(10) 0.0005(8) 0.0093(7) 0.0000(7)
Li1 0.0230(15) 0.0366(19) 0.0285(18) -0.0004(15) 0.0152(13) 0.0009(14)
Li2 0.0258(17) 0.0332(18) 0.0239(17) 0.0017(14) 0.0133(13) 0.0027(14)

loop_
_atom_type_symbol
_atom_type_description
_atom_type_scat_dispersion_real
_atom_type_scat_dispersion_imag
_atom_type_scat_source
C C 0.0181 0.0091 'International Tables Vol C Tables 4.2.6.8 and 6.1.1.4'
H H 0.0000 0.0000 'International Tables Vol C Tables 4.2.6.8 and 6.1.1.4'
Li Li 0.0008 0.0003 'International Tables Vol C Tables 4.2.6.8 and 6.1.1.4'
O O 0.0492 0.0322 'International Tables Vol C Tables 4.2.6.8 and 6.1.1.4'

loop_
_geom_angle_atom_site_label_1
_geom_angle_atom_site_label_2
_geom_angle_atom_site_label_3
_geom_angle
_geom_angle_site_symmetry_1
_geom_angle_site_symmetry_3
_geom_angle_publ_flag
C1 O1 Li1 146.08(16) . . ?
C1 O1 Li2 87.45(15) . 2_655 ?
C1 O1 Li2 123.81(16) . . ?
Li1 O1 Li2 83.16(16) . 2_655 ?
Li2 O1 Li1 88.43(17) . . ?
Li2 O1 Li2 121.46(9) . 2_655 ?
C1 O2 Li1 142.15(15) . 4_576 ?
C1 O2 Li1 128.90(16) . 2_655 ?
C1 O2 Li2 86.70(15) . 3_666 ?
C1 O2 Li2 77.49(14) . 2_655 ?
Li1 O2 Li1 88.85(15) 4_576 2_655 ?
Li1 O2 Li2 77.19(15) 2_655 2_655 ?
Li1 O2 Li2 102.50(16) 2_655 3_666 ?
Li1 O2 Li2 81.55(16) 4_576 3_666 ?
Li1 O2 Li2 119.81(16) 4_576 2_655 ?
Li2 O2 Li2 158.50(10) 3_666 2_655 ?
O1 C1 O2 115.56(15) . . ?
O1 C1 C2 122.82(19) . . ?
O1 C1 Li2 134.64(16) . 3_666 ?
O1 C1 Li2 58.54(13) . 2_655 ?
O2 C1 C2 121.60(17) . . ?
O2 C1 Li2 59.55(13) . 3_666 ?
O2 C1 Li2 69.23(13) . 2_655 ?
C2 C1 Li2 79.80(14) . 3_666 ?
C2 C1 Li2 144.22(17) . 2_655 ?
Li2 C1 Li2 126.87(13) 2_655 3_666 ?
C1 C2 C3 121.72(19) . . ?
C1 C2 C5 121.71(18) . . ?
C1 C2 Li2 67.48(13) . 3_666 ?
C3 C2 Li2 76.16(14) . 3_666 ?
C5 C2 C3 116.16(16) . . ?
C5 C2 Li2 136.41(16) . 3_666 ?
C2 C3 H3 119.7(14) . . ?
C2 C3 Li2 71.19(13) . 3_666 ?
C4 C3 C2 122.23(19) . . ?
C4 C3 H3 117.8(14) . . ?
C4 C3 Li2 140.92(17) . 3_666 ?
Li2 C3 H3 66.5(14) 3_666 . ?
C3 C4 C4 120.8(2) . 3_566 ?
C3 C4 C6 122.13(19) . 3_566 ?
C4 C4 C6 117.0(2) 3_566 3_566 ?
C2 C5 H5 120.2(15) . . ?
C2 C5 Li1 95.23(14) . 4_566 ?
C6 C5 C2 122.09(18) . . ?
C6 C5 H5 117.7(15) . . ?
C6 C5 Li1 110.30(16) . 4_566 ?
Li1 C5 H5 65.3(15) 4_566 . ?
C4 C6 H6 119.0(13) 3_566 . ?
C5 C6 C4 121.50(19) . 3_566 ?
C5 C6 H6 119.5(13) . . ?
O1 Li1 O2 100.68(19) . 4_575 ?
O1 Li1 O2 97.03(17) . 2_645 ?
O1 Li1 C5 128.25(16) . 4_565 ?
O1 Li1 Li1 102.7(2) . 3_665 ?
O1 Li1 Li2 44.85(12) . . ?
O1 Li1 Li2 49.86(12) . 2_655 ?
O1 Li1 Li2 136.81(18) . 4_565 ?
O2 Li1 O2 91.15(15) 4_575 2_645 ?
O2 Li1 C5 113.05(17) 4_575 4_565 ?
O2 Li1 C5 119.31(18) 2_645 4_565 ?
O2 Li1 Li1 45.85(12) 4_575 3_665 ?
O2 Li1 Li1 45.30(11) 2_645 3_665 ?
O2 Li1 Li2 51.08(13) 4_575 2_655 ?
O2 Li1 Li2 56.41(12) 2_645 . ?
O2 Li1 Li2 100.67(18) 2_645 2_655 ?
O2 Li1 Li2 116.08(18) 4_575 . ?
O2 Li1 Li2 39.82(10) 2_645 4_565 ?
O2 Li1 Li2 85.19(13) 4_575 4_565 ?
C5 Li1 Li1 129.0(2) 4_565 3_665 ?
C5 Li1 Li2 138.36(17) 4_565 2_655 ?
C5 Li1 Li2 130.67(18) 4_565 . ?
C5 Li1 Li2 85.77(13) 4_565 4_565 ?
Li1 Li1 Li2 52.35(13) 3_665 4_565 ?
Li2 Li1 Li1 85.15(18) . 3_665 ?
Li2 Li1 Li1 71.71(18) 2_655 3_665 ?
Li2 Li1 Li2 80.12(13) 2_655 . ?
Li2 Li1 Li2 124.06(14) 2_655 4_565 ?
Li2 Li1 Li2 93.98(13) . 4_565 ?
O1 Li2 O1 126.5(2) . 2_645 ?
O1 Li2 O2 94.13(16) 2_645 3_666 ?
O1 Li2 O2 109.24(17) . 3_666 ?
O1 Li2 O2 62.89(11) 2_645 2_645 ?
O1 Li2 O2 89.37(15) . 2_645 ?
O1 Li2 C1 34.01(8) 2_645 2_645 ?
O1 Li2 C1 119.43(18) . 2_645 ?
O1 Li2 C1 100.50(16) . 3_666 ?
O1 Li2 C1 122.35(18) 2_645 3_666 ?
O1 Li2 C2 121.42(17) 2_645 3_666 ?
O1 Li2 C2 112.02(18) . 3_666 ?
O1 Li2 C3 139.2(2) . 3_666 ?
O1 Li2 C3 92.64(14) 2_645 3_666 ?
O1 Li2 Li1 136.40(19) . 2_645 ?
O1 Li2 Li1 88.27(14) 2_645 4_566 ?
O1 Li2 Li1 85.68(16) 2_645 . ?
O1 Li2 Li1 46.98(12) 2_645 2_645 ?
O1 Li2 Li1 46.72(12) . . ?
O1 Li2 Li1 83.34(14) . 4_566 ?
O1 Li2 Li2 28.05(5) 2_645 2_645 ?
O1 Li2 Li2 103.3(2) . 2_645 ?
O2 Li2 O2 156.63(19) 3_666 2_645 ?
O2 Li2 C1 33.75(8) 3_666 3_666 ?
O2 Li2 C1 158.36(18) 2_645 3_666 ?
O2 Li2 C1 123.68(18) 3_666 2_645 ?
O2 Li2 C1 33.28(8) 2_645 2_645 ?
O2 Li2 C2 125.64(16) 2_645 3_666 ?
O2 Li2 C2 61.17(11) 3_666 3_666 ?
O2 Li2 C3 100.70(13) 2_645 3_666 ?
O2 Li2 C3 74.71(13) 3_666 3_666 ?
O2 Li2 Li1 109.32(17) 2_645 2_645 ?
O2 Li2 Li1 37.68(10) 3_666 4_566 ?
O2 Li2 Li1 142.17(17) 3_666 . ?
O2 Li2 Li1 46.40(10) 2_645 . ?
O2 Li2 Li1 47.38(11) 3_666 2_645 ?
O2 Li2 Li1 137.25(17) 2_645 4_566 ?
O2 Li2 Li2 88.40(13) 3_666 2_645 ?
O2 Li2 Li2 73.22(15) 2_645 2_645 ?
C1 Li2 C1 139.84(17) 2_645 3_666 ?
C1 Li2 C2 32.72(8) 3_666 3_666 ?
C1 Li2 C2 117.74(15) 2_645 3_666 ?
C1 Li2 C3 59.49(10) 3_666 3_666 ?
C1 Li2 C3 85.34(12) 2_645 3_666 ?
C1 Li2 Li1 121.74(16) 2_645 4_566 ?
C1 Li2 Li1 77.22(14) 2_645 2_645 ?
C1 Li2 Li1 72.89(13) 2_645 . ?
C1 Li2 Li1 147.21(18) 3_666 . ?
C1 Li2 Li1 63.67(11) 3_666 4_566 ?
C1 Li2 Li1 76.55(14) 3_666 2_645 ?
C1 Li2 Li2 55.46(11) 2_645 2_645 ?
C1 Li2 Li2 122.08(16) 3_666 2_645 ?
C2 Li2 C3 32.65(8) 3_666 3_666 ?
C2 Li2 Li1 95.81(13) 3_666 4_566 ?
C2 Li2 Li1 146.72(19) 3_666 . ?
C2 Li2 Li1 89.03(14) 3_666 2_645 ?
C2 Li2 Li2 139.00(16) 3_666 2_645 ?
C3 Li2 Li1 143.12(16) 3_666 . ?
C3 Li2 Li1 112.15(15) 3_666 4_566 ?
C3 Li2 Li1 77.16(13) 3_666 2_645 ?
C3 Li2 Li2 117.47(14) 3_666 2_645 ?
Li1 Li2 Li1 104.62(16) . 4_566 ?
Li1 Li2 Li1 55.94(14) 2_645 4_566 ?
Li1 Li2 Li1 124.17(19) 2_645 . ?
Li1 Li2 Li2 50.32(10) 2_645 2_645 ?
Li1 Li2 Li2 73.91(17) . 2_645 ?
Li1 Li2 Li2 67.76(12) 4_566 2_645 ?

loop_
_geom_bond_atom_site_label_1
_geom_bond_atom_site_label_2
_geom_bond_distance
_geom_bond_site_symmetry_2
_geom_bond_publ_flag
O1 C1 1.325(2) . ?
O1 Li1 1.932(4) . ?
O1 Li2 1.872(4) . ?
O1 Li2 2.020(4) 2_655 ?
O2 C1 1.330(3) . ?
O2 Li1 1.952(4) 4_576 ?
O2 Li1 1.970(4) 2_655 ?
O2 Li2 2.064(4) 3_666 ?
O2 Li2 2.266(4) 2_655 ?
C1 C2 1.398(3) . ?
C1 Li2 2.390(4) 3_666 ?
C1 Li2 2.366(4) 2_655 ?
C2 C3 1.451(3) . ?
C2 C5 1.449(3) . ?
C2 Li2 2.546(4) 3_666 ?
C3 H3 1.01(2) . ?
C3 C4 1.374(3) . ?
C3 Li2 2.612(4) 3_666 ?
C4 C4 1.447(4) 3_566 ?
C4 C6 1.455(3) 3_566 ?
C5 H5 1.01(3) . ?
C5 C6 1.359(3) . ?
C5 Li1 2.561(4) 4_566 ?
C6 H6 0.99(3) . ?
Li1 Li1 2.745(7) 3_665 ?
Li1 Li2 2.653(5) . ?
Li1 Li2 3.146(5) 4_565 ?
Li1 Li2 2.624(5) 2_655 ?
Li2 Li2 3.396(4) 2_645 ?

loop_
_geom_torsion_atom_site_label_1
_geom_torsion_atom_site_label_2
_geom_torsion_atom_site_label_3
_geom_torsion_atom_site_label_4
_geom_torsion
_geom_torsion_site_symmetry_1
_geom_torsion_site_symmetry_2
_geom_torsion_site_symmetry_3
_geom_torsion_site_symmetry_4
_geom_torsion_publ_flag
O1 C1 C2 C3 -166.93(18) . . . . ?
O1 C1 C2 C5 5.5(3) . . . . ?
O1 C1 C2 Li2 137.2(2) . . . 3_666 ?
O2 C1 C2 C3 11.6(3) . . . . ?
O2 C1 C2 C5 -176.05(17) . . . . ?
O2 C1 C2 Li2 -44.33(18) . . . 3_666 ?
C1 O1 Li2 O1 134.2(2) . . . 2_645 ?
C1 O1 Li2 O2 23.6(3) . . . 3_666 ?
C1 O1 Li2 O2 -170.84(15) . . . 2_645 ?
C1 O1 Li2 C1 174.20(18) . . . 2_645 ?
C1 O1 Li2 C1 -10.2(3) . . . 3_666 ?
C1 O1 Li2 C2 -42.2(2) . . . 3_666 ?
C1 O1 Li2 C3 -65.1(3) . . . 3_666 ?
C1 O1 Li2 Li1 168.7(2) . . . . ?
C1 O1 Li2 Li1 51.4(2) . . . 4_566 ?
C1 O1 Li2 Li1 71.2(3) . . . 2_645 ?
C1 O1 Li2 Li2 116.6(2) . . . 2_645 ?
C1 C2 C3 C4 169.02(19) . . . . ?
C1 C2 C3 Li2 -51.98(19) . . . 3_666 ?
C1 C2 C5 C6 -171.74(19) . . . . ?
C1 C2 C5 Li1 70.3(2) . . . 4_566 ?
C2 C3 C4 C4 2.7(4) . . . 3_566 ?
C2 C3 C4 C6 -176.20(17) . . . 3_566 ?
C2 C5 C6 C4 2.7(3) . . . 3_566 ?
C3 C2 C5 C6 1.0(3) . . . . ?
C3 C2 C5 Li1 -116.89(17) . . . 4_566 ?
C5 C2 C3 C4 -3.8(3) . . . . ?
C5 C2 C3 Li2 135.24(19) . . . 3_666 ?
Li1 O1 C1 O2 -114.8(3) . . . . ?
Li1 O1 C1 C2 63.7(4) . . . . ?
Li1 O1 C1 Li2 173.6(3) . . . 3_666 ?
Li1 O1 C1 Li2 -73.7(3) . . . 2_655 ?
Li1 O1 Li2 O1 -34.5(2) . . . 2_645 ?
Li1 O1 Li2 O2 20.46(15) . . . 2_645 ?
Li1 O1 Li2 O2 -145.12(19) . . . 3_666 ?
Li1 O1 Li2 C1 -178.92(16) . . . 3_666 ?
Li1 O1 Li2 C1 5.5(2) . . . 2_645 ?
Li1 O1 Li2 C2 149.08(17) . . . 3_666 ?
Li1 O1 Li2 C3 126.2(3) . . . 3_666 ?
Li1 O1 Li2 Li1 -117.33(12) . . . 4_566 ?
Li1 O1 Li2 Li1 -97.5(3) . . . 2_645 ?
Li1 O1 Li2 Li2 -52.12(18) . . . 2_645 ?
Li1 O2 C1 O1 159.8(2) 4_576 . . . ?
Li1 O2 C1 O1 -25.1(3) 2_655 . . . ?
Li1 O2 C1 C2 -18.8(4) 4_576 . . . ?
Li1 O2 C1 C2 156.3(2) 2_655 . . . ?
Li1 O2 C1 Li2 -61.9(2) 2_655 . . 2_655 ?
Li1 O2 C1 Li2 -71.7(3) 4_576 . . 3_666 ?
Li1 O2 C1 Li2 103.4(2) 2_655 . . 3_666 ?
Li1 O2 C1 Li2 123.0(3) 4_576 . . 2_655 ?
Li1 C5 C6 C4 112.9(2) 4_566 . . 3_566 ?
Li2 O1 C1 O2 -41.10(19) 2_655 . . . ?
Li2 O1 C1 O2 85.7(2) . . . . ?
Li2 O1 C1 C2 -95.7(2) . . . . ?
Li2 O1 C1 C2 137.5(2) 2_655 . . . ?
Li2 O1 C1 Li2 -112.6(2) 2_655 . . 3_666 ?
Li2 O1 C1 Li2 14.2(4) . . . 3_666 ?
Li2 O1 C1 Li2 126.79(18) . . . 2_655 ?
Li2 O1 Li2 O1 -115.5(3) 2_655 . . 2_645 ?
Li2 O1 Li2 O2 133.89(16) 2_655 . . 3_666 ?
Li2 O1 Li2 O2 -60.54(18) 2_655 . . 2_645 ?
Li2 O1 Li2 C1 -75.5(3) 2_655 . . 2_645 ?
Li2 O1 Li2 C1 100.08(11) 2_655 . . 3_666 ?
Li2 O1 Li2 C2 68.08(12) 2_655 . . 3_666 ?
Li2 O1 Li2 C3 45.2(2) 2_655 . . 3_666 ?
Li2 O1 Li2 Li1 161.67(14) 2_655 . . 4_566 ?
Li2 O1 Li2 Li1 -80.99(16) 2_655 . . . ?
Li2 O1 Li2 Li1 -178.5(3) 2_655 . . 2_645 ?
Li2 O1 Li2 Li2 -133.1(2) 2_655 . . 2_645 ?
Li2 O2 C1 O1 36.85(18) 2_655 . . . ?
Li2 O2 C1 O1 -128.48(18) 3_666 . . . ?
Li2 O2 C1 C2 52.9(2) 3_666 . . . ?
Li2 O2 C1 C2 -141.8(2) 2_655 . . . ?
Li2 O2 C1 Li2 -165.33(18) 3_666 . . 2_655 ?
Li2 O2 C1 Li2 165.33(18) 2_655 . . 3_666 ?
Li2 C1 C2 C3 55.9(2) 3_666 . . . ?
Li2 C1 C2 C3 -86.6(3) 2_655 . . . ?
Li2 C1 C2 C5 85.8(3) 2_655 . . . ?
Li2 C1 C2 C5 -131.7(2) 3_666 . . . ?
Li2 C1 C2 Li2 -142.5(3) 2_655 . . 3_666 ?
Li2 C2 C3 C4 -139.0(2) 3_666 . . . ?
Li2 C2 C5 C6 98.5(3) 3_666 . . . ?
Li2 C2 C5 Li1 -19.5(2) 3_666 . . 4_566 ?
Li2 C3 C4 C4 -97.2(3) 3_666 . . 3_566 ?
Li2 C3 C4 C6 83.9(3) 3_666 . . 3_566 ?
